data_1101065
loop_
_publ_author_name
'Kruger, Hannes'
'Kahlenberg, Volker'

_journal_name_full "'Unpublished'"
_chemical_formula_sum 'Ca2 Fe2 O5'
_chemical_formula_weight 271.8
_space_group_IT_number 62
_symmetry_cell_setting orthorhombic
_symmetry_space_group_name_Hall '-P 2ac 2n'
_symmetry_space_group_name_H-M 'P n m a'
_cell_angle_alpha 90
_cell_angle_beta 90
_cell_angle_gamma 90
_cell_formula_units_Z 4
_cell_length_a 5.4720(8)
_cell_length_b 14.975(2)
_cell_length_c 5.6368(8)
_cell_measurement_temperature 900(5)
_cell_volume 461.89(12)
_diffrn_ambient_temperature 900(5)
_exptl_crystal_density_diffrn 3.909
_refine_ls_goodness_of_fit_gt 3.18
_cod_database_code 1101065

loop_
_symmetry_equiv_pos_site_id
_symmetry_equiv_pos_as_xyz
1 x,y,z
2 1/2+x,y,1/2-z
3 1/2-x,1/2+y,1/2+z
4 -x,1/2+y,-z
5 -x,-y,-z
6 1/2-x,-y,1/2+z
7 1/2+x,1/2-y,1/2-z
8 x,1/2-y,z

loop_
_atom_site_label
_atom_site_type_symbol
_atom_site_fract_x
_atom_site_fract_y
_atom_site_fract_z
_atom_site_adp_type
_atom_site_U_iso_or_equiv
_atom_site_symmetry_multiplicity
_atom_site_occupancy
_atom_site_calc_flag
_atom_site_refinement_flags
_atom_site_disorder_assembly
_atom_site_disorder_group
Fe1 Fe 0 0 0.5 Uani 0.0166(3) 4 1 d . . .
Fe2 Fe 0.94570(16) 0.25 0.56740(19) Uani 0.0143(2) 4 1 d . . .
Ca1 Ca 0.98610(18) 0.10818(7) 0.0235(2) Uani 0.0233(3) 8 1 d . . .
O1 O 0.7429(5) 0.0142(2) 0.7423(6) Uani 0.0202(10) 8 1 d . . .
O2 O 0.0193(7) 0.1413(3) 0.4295(8) Uani 0.0286(11) 8 1 d . . .
O3 O 0.5987(7) 0.25 0.6263(9) Uani 0.0195(14) 4 1 d . . .

loop_
_atom_site_aniso_label
_atom_site_aniso_type_symbol
_atom_site_aniso_U_11
_atom_site_aniso_U_22
_atom_site_aniso_U_33
_atom_site_aniso_U_12
_atom_site_aniso_U_13
_atom_site_aniso_U_23
Fe1 Fe 0.0109(4) 0.0283(5) 0.0107(5) 0.0007(3) 0.0000(3) -0.0009(4)
Fe2 Fe 0.0159(4) 0.0116(4) 0.0155(5) 0 0.0003(3) 0
Ca1 Ca 0.0308(5) 0.0174(5) 0.0218(6) -0.0028(3) 0.0023(3) 0.0003(4)
O1 O 0.0160(14) 0.0269(18) 0.0177(18) -0.0011(12) 0.0081(13) -0.0015(16)
O2 O 0.041(2) 0.0192(17) 0.026(2) 0.0053(14) 0.0008(18) -0.0045(16)
O3 O 0.017(2) 0.021(2) 0.021(3) 0 0.0044(16) 0

loop_
_geom_bond_atom_site_label_1
_geom_bond_atom_site_label_2
_geom_bond_site_symmetry_1
_geom_bond_site_symmetry_2
_geom_bond_distance
_geom_bond_publ_flag
Fe1 O1 . 1_455 1.972(3) yes
Fe1 O1 . 5_656 1.972(3) yes
Fe1 O1 . 2_456 1.980(3) yes
Fe1 O1 . 6_554 1.980(3) yes
Fe1 O2 . . 2.156(4) yes
Fe1 O2 . 5_556 2.156(4) yes
Fe2 O2 . 1_655 1.848(4) yes
Fe2 O2 . 8_655 1.848(4) yes
Fe2 O3 . . 1.928(4) yes
Fe2 O3 . 2_556 1.919(5) yes
Ca1 O1 . 1_554 2.503(4) yes
Ca1 O1 . 5_756 2.702(4) yes
Ca1 O1 . 2_555 2.490(4) yes
Ca1 O1 . 6_654 2.540(4) yes
Ca1 O2 . 1_655 2.349(5) yes
Ca1 O2 . 2_555 2.616(4) yes
Ca1 O2 . 2_655 2.971(4) yes
Ca1 O3 . 2_555 2.367(2) yes
